data_1550567
loop_
_publ_author_name
'Lee, Ji Hye'
'Koh, Dongsoo'

_publ_section_title
;
 (<i>E</i>)-1-(2-Hydroxy-6-methoxyphenyl)-3-(2,3,4-trimethoxyphenyl)prop-2-en-1-one
;
_journal_coeditor_code LH4043
_journal_issue 2
_journal_name_full IUCrData
_journal_page_first x190179
_journal_paper_doi 10.1107/S2414314619001792
_journal_volume 4
_journal_year 2019
_chemical_absolute_configuration ab
_chemical_formula_iupac 'C19 H20 O6'
_chemical_formula_moiety 'C19 H20 O6'
_chemical_formula_sum 'C19 H20 O6'
_chemical_formula_weight 344.35
_chemical_name_systematic (<i>E</i>)-1-(2-Hydroxy-6-methoxyphenyl)-3-(2,3,4-trimethoxyphenyl)prop-2-en-1-one
_space_group_crystal_system orthorhombic
_space_group_IT_number 33
_space_group_name_Hall 'P 2c -2n'
_space_group_name_H-M_alt 'P n a 21'
_symmetry_space_group_name_Hall 'P 2c -2n'
_symmetry_space_group_name_H-M 'P n a 21'
_atom_sites_solution_hydrogens geom
_audit_creation_method SHELXL-2014/7
_cell_angle_alpha 90
_cell_angle_beta 90
_cell_angle_gamma 90
_cell_formula_units_Z 4
_cell_length_a 7.7143(5)
_cell_length_b 28.907(2)
_cell_length_c 7.5010(5)
_cell_measurement_reflns_used 3178
_cell_measurement_temperature 200(2)
_cell_measurement_theta_max 27.32
_cell_measurement_theta_min 2.73
_cell_volume 1672.70(19)
_computing_cell_refinement
;
SAINT (Bruker, 2012)
;
_computing_data_collection
;
APEX2 (Bruker, 2012)
;
_computing_data_reduction
;
SAINT (Bruker, 2012)
;
_computing_molecular_graphics
;
SHELXTL (Sheldrick, 2008)
;
_computing_publication_material
;
publCIF (Westrip, 2010)
;
_computing_structure_refinement
;
SHELXL2014 (Sheldrick, 2015)
;
_computing_structure_solution
;
SHELXS97 (Sheldrick, 2008)
;
_diffrn_ambient_temperature 200(2)
_diffrn_measured_fraction_theta_full 0.999
_diffrn_measured_fraction_theta_max 0.999
_diffrn_measurement_device_type 'Bruker APEXII CCD area detector'
_diffrn_measurement_method '/f and /w scans'
_diffrn_radiation_type MoK\a
_diffrn_radiation_wavelength 0.71073
_diffrn_reflns_av_R_equivalents 0.0533
_diffrn_reflns_av_unetI/netI 0.0775
_diffrn_reflns_limit_h_max 10
_diffrn_reflns_limit_h_min -10
_diffrn_reflns_limit_k_max 29
_diffrn_reflns_limit_k_min -38
_diffrn_reflns_limit_l_max 9
_diffrn_reflns_limit_l_min -10
_diffrn_reflns_number 11890
_diffrn_reflns_theta_full 25.242
_diffrn_reflns_theta_max 28.321
_diffrn_reflns_theta_min 2.733
_exptl_absorpt_coefficient_mu 0.102
_exptl_absorpt_correction_type none
_exptl_crystal_colour yellow
_exptl_crystal_density_diffrn 1.367
_exptl_crystal_description block
_exptl_crystal_F_000 728
_exptl_crystal_size_max 0.18
_exptl_crystal_size_mid 0.09
_exptl_crystal_size_min 0.08
_refine_diff_density_max 0.178
_refine_diff_density_min -0.236
_refine_ls_extinction_method none
_refine_ls_goodness_of_fit_ref 0.946
_refine_ls_hydrogen_treatment constr
_refine_ls_matrix_type full
_refine_ls_number_parameters 231
_refine_ls_number_reflns 4004
_refine_ls_number_restraints 1
_refine_ls_restrained_S_all 0.946
_refine_ls_R_factor_all 0.0966
_refine_ls_R_factor_gt 0.0446
_refine_ls_shift/su_max 0.000
_refine_ls_shift/su_mean 0.000
_refine_ls_structure_factor_coef Fsqd
_refine_ls_weighting_details 'w=1/[\s^2^(Fo^2^)+(0.0334P)^2^] where P=(Fo^2^+2Fc^2^)/3'
_refine_ls_weighting_scheme calc
_refine_ls_wR_factor_gt 0.0772
_refine_ls_wR_factor_ref 0.1052
_reflns_number_gt 2199
_reflns_number_total 4004
_reflns_threshold_expression 'I > 2\s(I)'
_cod_data_source_file lh4043sup1.cif
_cod_data_source_block I
_cod_original_cell_volume 1672.72(19)
_cod_database_code 1550567
_shelx_space_group_comment
;
The symmetry employed for this shelxl refinement is uniquely defined
by the following loop, which should always be used as a source of
symmetry information in preference to the above space-group names.
They are only intended as comments.
;

loop_
_space_group_symop_operation_xyz
'x, y, z'
'-x, -y, z+1/2'
'x+1/2, -y+1/2, z'
'-x+1/2, y+1/2, z+1/2'

loop_
_atom_site_type_symbol
_atom_site_label
_atom_site_fract_x
_atom_site_fract_y
_atom_site_fract_z
_atom_site_U_iso_or_equiv
_atom_site_adp_type
_atom_site_calc_flag
_atom_site_occupancy
O O1 0.8643(4) 0.25927(8) 0.3218(4) 0.0524(7) Uani d 1
C C1 0.7768(5) 0.27219(13) 0.1895(6) 0.0411(9) Uani d 1
C C2 0.7215(5) 0.32059(13) 0.1845(5) 0.0418(10) Uani d 1
H H2 0.6322 0.3295 0.1045 0.050 Uiso calc 1
C C3 0.7932(4) 0.35234(12) 0.2894(5) 0.0405(10) Uani d 1
H H3 0.8853 0.3422 0.3638 0.049 Uiso calc 1
C C4 0.7459(4) 0.40117(12) 0.3028(5) 0.0350(8) Uani d 1
C C5 0.8519(4) 0.43163(12) 0.3987(5) 0.0352(9) Uani d 1
C C6 0.8156(4) 0.47884(12) 0.4073(5) 0.0343(9) Uani d 1
C C7 0.6691(4) 0.49594(11) 0.3223(5) 0.0351(9) Uani d 1
C C8 0.5596(5) 0.46635(12) 0.2301(5) 0.0401(10) Uani d 1
H H8 0.4590 0.4780 0.1725 0.048 Uiso calc 1
C C9 0.5984(5) 0.41971(12) 0.2229(5) 0.0411(10) Uani d 1
H H9 0.5218 0.3996 0.1613 0.049 Uiso calc 1
O O2 0.9906(3) 0.41348(8) 0.4897(4) 0.0460(7) Uani d 1
C C10 1.1582(5) 0.42676(14) 0.4274(6) 0.0555(12) Uani d 1
H H10A 1.1545 0.4312 0.2979 0.083 Uiso calc 1
H H10B 1.2422 0.4025 0.4564 0.083 Uiso calc 1
H H10C 1.1930 0.4557 0.4850 0.083 Uiso calc 1
O O3 0.9171(3) 0.50681(8) 0.5123(4) 0.0419(6) Uani d 1
C C11 1.0189(5) 0.54028(12) 0.4170(6) 0.0446(10) Uani d 1
H H11A 1.0929 0.5244 0.3302 0.067 Uiso calc 1
H H11B 1.0915 0.5575 0.5013 0.067 Uiso calc 1
H H11C 0.9418 0.5618 0.3546 0.067 Uiso calc 1
O O4 0.6431(3) 0.54259(8) 0.3408(4) 0.0414(6) Uani d 1
C C12 0.4934(5) 0.56240(13) 0.2583(6) 0.0484(10) Uani d 1
H H12A 0.4955 0.5558 0.1302 0.073 Uiso calc 1
H H12B 0.4936 0.5960 0.2770 0.073 Uiso calc 1
H H12C 0.3886 0.5490 0.3112 0.073 Uiso calc 1
C C13 0.7259(5) 0.23817(13) 0.0556(5) 0.0400(10) Uani d 1
C C14 0.7381(5) 0.19086(14) 0.0973(6) 0.0466(11) Uani d 1
O O5 0.7991(4) 0.17618(8) 0.2566(5) 0.0603(9) Uani d 1
H H5 0.8340 0.1990 0.3160 0.090 Uiso calc 1
C C15 0.6852(5) 0.15690(14) -0.0206(7) 0.0594(13) Uani d 1
H H15 0.6941 0.1252 0.0111 0.071 Uiso calc 1
C C16 0.6202(6) 0.16929(15) -0.1831(8) 0.0672(13) Uani d 1
H H16 0.5820 0.1459 -0.2628 0.081 Uiso calc 1
C C17 0.6087(5) 0.21516(15) -0.2341(6) 0.0584(12) Uani d 1
H H17 0.5643 0.2232 -0.3481 0.070 Uiso calc 1
C C18 0.6626(5) 0.24917(14) -0.1170(6) 0.0481(11) Uani d 1
O O6 0.6613(4) 0.29485(9) -0.1609(4) 0.0586(8) Uani d 1
C C19 0.6133(8) 0.30746(16) -0.3385(7) 0.0826(17) Uani d 1
H H19A 0.6803 0.2890 -0.4238 0.124 Uiso calc 1
H H19B 0.6375 0.3404 -0.3574 0.124 Uiso calc 1
H H19C 0.4894 0.3016 -0.3560 0.124 Uiso calc 1

loop_
_atom_site_aniso_label
_atom_site_aniso_U_11
_atom_site_aniso_U_22
_atom_site_aniso_U_33
_atom_site_aniso_U_12
_atom_site_aniso_U_13
_atom_site_aniso_U_23
O1 0.0626(18) 0.0431(16) 0.0514(18) 0.0019(13) -0.0090(16) -0.0047(15)
C1 0.039(2) 0.042(2) 0.042(2) -0.0028(18) 0.006(2) -0.006(2)
C2 0.047(2) 0.039(2) 0.040(2) 0.0012(18) 0.001(2) -0.001(2)
C3 0.042(2) 0.037(2) 0.043(3) -0.0040(17) 0.003(2) -0.0014(19)
C4 0.036(2) 0.036(2) 0.033(2) -0.0061(16) 0.0016(18) -0.0017(17)
C5 0.037(2) 0.041(2) 0.028(2) -0.0014(17) -0.0005(17) -0.0006(18)
C6 0.037(2) 0.036(2) 0.030(2) -0.0041(16) -0.0009(18) -0.0071(18)
C7 0.038(2) 0.035(2) 0.032(2) -0.0035(16) 0.0050(19) -0.0024(19)
C8 0.036(2) 0.046(2) 0.038(2) -0.0007(18) -0.0035(19) 0.001(2)
C9 0.038(2) 0.042(2) 0.043(3) -0.0083(17) 0.002(2) -0.0042(19)
O2 0.0443(16) 0.0426(16) 0.0510(17) -0.0010(12) -0.0114(15) 0.0046(14)
C10 0.042(2) 0.068(3) 0.056(3) 0.007(2) -0.005(2) -0.005(2)
O3 0.0495(15) 0.0412(15) 0.0350(16) -0.0090(13) -0.0047(13) -0.0037(13)
C11 0.048(2) 0.037(2) 0.049(3) -0.0103(18) -0.001(2) 0.002(2)
O4 0.0450(15) 0.0356(14) 0.0435(16) 0.0039(11) -0.0025(14) -0.0022(13)
C12 0.047(2) 0.049(2) 0.049(3) 0.010(2) -0.004(2) 0.001(2)
C13 0.040(2) 0.037(2) 0.044(3) -0.0010(17) 0.0049(19) -0.003(2)
C14 0.047(3) 0.042(3) 0.051(3) -0.003(2) 0.002(2) -0.006(2)
O5 0.070(2) 0.0420(17) 0.069(2) -0.0001(15) -0.0086(18) 0.0004(17)
C15 0.066(3) 0.035(2) 0.077(4) -0.005(2) -0.003(3) -0.010(3)
C16 0.079(3) 0.047(3) 0.076(4) -0.007(2) -0.007(3) -0.022(3)
C17 0.072(3) 0.058(3) 0.046(3) -0.002(2) -0.005(2) -0.016(2)
C18 0.052(3) 0.042(2) 0.050(3) 0.001(2) 0.011(2) -0.004(2)
O6 0.088(2) 0.0452(18) 0.0424(18) 0.0033(15) 0.0042(18) -0.0045(15)
C19 0.148(5) 0.067(3) 0.033(3) 0.025(3) 0.003(3) 0.010(3)

loop_
_atom_type_symbol
_atom_type_description
_atom_type_scat_dispersion_real
_atom_type_scat_dispersion_imag
_atom_type_scat_source
C C 0.0033 0.0016 'International Tables Vol C Tables 4.2.6.8 and 6.1.1.4'
H H 0.0000 0.0000 'International Tables Vol C Tables 4.2.6.8 and 6.1.1.4'
O O 0.0106 0.0060 'International Tables Vol C Tables 4.2.6.8 and 6.1.1.4'

loop_
_geom_angle_atom_site_label_1
_geom_angle_atom_site_label_2
_geom_angle_atom_site_label_3
_geom_angle_site_symmetry_1
_geom_angle
O1 C1 C13 1 119.2(4)
O1 C1 C13 . 119.2(4)
O1 C1 C2 1 117.4(4)
O1 C1 C2 . 117.4(4)
C13 C1 C2 . 123.2(4)
C3 C2 C1 . 121.6(4)
C3 C2 H2 . 119.2
C1 C2 H2 . 119.2
C2 C3 C4 . 127.1(4)
C2 C3 H3 . 116.4
C4 C3 H3 . 116.4
C9 C4 C5 . 117.1(3)
C9 C4 C3 . 123.1(3)
C5 C4 C3 . 119.8(3)
O2 C5 C6 . 120.5(3)
O2 C5 C4 . 118.0(3)
C6 C5 C4 . 121.4(3)
O3 C6 C7 . 121.2(3)
O3 C6 C5 . 119.2(3)
C7 C6 C5 . 119.4(3)
O4 C7 C8 . 124.6(3)
O4 C7 C6 . 115.0(3)
C8 C7 C6 . 120.3(3)
C9 C8 C7 . 119.3(3)
C9 C8 H8 . 120.4
C7 C8 H8 . 120.4
C8 C9 C4 . 122.4(3)
C8 C9 H9 . 118.8
C4 C9 H9 . 118.8
C5 O2 C10 . 116.1(3)
O2 C10 H10A . 109.5
O2 C10 H10B . 109.5
H10A C10 H10B . 109.5
O2 C10 H10C . 109.5
H10A C10 H10C . 109.5
H10B C10 H10C . 109.5
C6 O3 C11 . 115.0(3)
O3 C11 H11A . 109.5
O3 C11 H11B . 109.5
H11A C11 H11B . 109.5
O3 C11 H11C . 109.5
H11A C11 H11C . 109.5
H11B C11 H11C . 109.5
C7 O4 C12 . 117.9(3)
O4 C12 H12A . 109.5
O4 C12 H12B . 109.5
H12A C12 H12B . 109.5
O4 C12 H12C . 109.5
H12A C12 H12C . 109.5
H12B C12 H12C . 109.5
C14 C13 C18 . 116.4(4)
C14 C13 C1 . 118.9(4)
C18 C13 C1 . 124.7(4)
O5 C14 C15 . 116.4(4)
O5 C14 C13 . 121.7(4)
C15 C14 C13 . 121.9(4)
C14 O5 H5 . 109.5
C16 C15 C14 . 119.5(4)
C16 C15 H15 . 120.2
C14 C15 H15 . 120.2
C15 C16 C17 . 121.4(4)
C15 C16 H16 . 119.3
C17 C16 H16 . 119.3
C18 C17 C16 . 119.1(4)
C18 C17 H17 . 120.4
C16 C17 H17 . 120.4
O6 C18 C17 . 122.3(4)
O6 C18 C13 . 116.1(4)
C17 C18 C13 . 121.6(4)
C18 O6 C19 . 118.3(3)
O6 C19 H19A . 109.5
O6 C19 H19B . 109.5
H19A C19 H19B . 109.5
O6 C19 H19C . 109.5
H19A C19 H19C . 109.5
H19B C19 H19C . 109.5

loop_
_geom_bond_atom_site_label_1
_geom_bond_atom_site_label_2
_geom_bond_site_symmetry_2
_geom_bond_distance
O1 O1 1 0.000(8)
O1 C1 . 1.257(5)
C1 O1 1 1.257(5)
C1 C13 . 1.460(5)
C1 C2 . 1.463(5)
C2 C3 . 1.329(5)
C2 H2 . 0.9500
C3 C4 . 1.462(5)
C3 H3 . 0.9500
C4 C9 . 1.393(5)
C4 C5 . 1.401(5)
C5 O2 . 1.373(4)
C5 C6 . 1.395(5)
C6 O3 . 1.374(4)
C6 C7 . 1.388(5)
C7 O4 . 1.370(4)
C7 C8 . 1.387(5)
C8 C9 . 1.382(4)
C8 H8 . 0.9500
C9 H9 . 0.9500
O2 C10 . 1.428(4)
C10 H10A . 0.9800
C10 H10B . 0.9800
C10 H10C . 0.9800
O3 C11 . 1.437(4)
C11 H11A . 0.9800
C11 H11B . 0.9800
C11 H11C . 0.9800
O4 C12 . 1.430(4)
C12 H12A . 0.9800
C12 H12B . 0.9800
C12 H12C . 0.9800
C13 C14 . 1.406(5)
C13 C18 . 1.420(6)
C14 O5 . 1.353(5)
C14 C15 . 1.383(5)
O5 H5 . 0.8400
C15 C16 . 1.366(6)
C15 H15 . 0.9500
C16 C17 . 1.383(6)
C16 H16 . 0.9500
C17 C18 . 1.382(5)
C17 H17 . 0.9500
C18 O6 . 1.361(5)
O6 C19 . 1.430(5)
C19 H19A . 0.9800
C19 H19B . 0.9800
C19 H19C . 0.9800

loop_
_geom_hbond_atom_site_label_D
_geom_hbond_atom_site_label_H
_geom_hbond_atom_site_label_A
_geom_hbond_site_symmetry_A
_geom_hbond_distance_DH
_geom_hbond_distance_HA
_geom_hbond_distance_DA
_geom_hbond_angle_DHA
C19 H19A O1 1_554 0.98 2.53 3.490(6) 166.8
C11 H11A O3 2_764 0.98 2.55 3.363(5) 140.3
O5 H5 O1 1 0.84 1.76 2.502(3) 146.5

loop_
_geom_torsion_atom_site_label_1
_geom_torsion_atom_site_label_2
_geom_torsion_atom_site_label_3
_geom_torsion_atom_site_label_4
_geom_torsion_site_symmetry_1
_geom_torsion
O1 O1 C1 C13 1 0.0(4)
O1 O1 C1 C2 1 0.0(6)
O1 C1 C2 C3 1 16.0(6)
O1 C1 C2 C3 . 16.0(6)
C13 C1 C2 C3 . -168.1(3)
C1 C2 C3 C4 . -177.4(4)
C2 C3 C4 C9 . 9.7(6)
C2 C3 C4 C5 . -169.9(4)
C9 C4 C5 O2 . 175.1(3)
C3 C4 C5 O2 . -5.2(5)
C9 C4 C5 C6 . -2.8(5)
C3 C4 C5 C6 . 176.9(3)
O2 C5 C6 O3 . -2.0(5)
C4 C5 C6 O3 . 175.9(3)
O2 C5 C6 C7 . -176.4(3)
C4 C5 C6 C7 . 1.4(5)
O3 C6 C7 O4 . 4.7(5)
C5 C6 C7 O4 . 179.0(3)
O3 C6 C7 C8 . -174.1(3)
C5 C6 C7 C8 . 0.2(5)
O4 C7 C8 C9 . -179.1(3)
C6 C7 C8 C9 . -0.4(5)
C7 C8 C9 C4 . -1.1(6)
C5 C4 C9 C8 . 2.6(5)
C3 C4 C9 C8 . -177.0(4)
C6 C5 O2 C10 . -68.1(4)
C4 C5 O2 C10 . 114.0(4)
C7 C6 O3 C11 . -71.8(4)
C5 C6 O3 C11 . 113.9(4)
C8 C7 O4 C12 . -0.5(5)
C6 C7 O4 C12 . -179.3(3)
O1 C1 C13 C14 1 15.3(5)
O1 C1 C13 C14 . 15.3(5)
C2 C1 C13 C14 . -160.5(4)
O1 C1 C13 C18 1 -165.1(4)
O1 C1 C13 C18 . -165.1(4)
C2 C1 C13 C18 . 19.1(6)
C18 C13 C14 O5 . 178.9(4)
C1 C13 C14 O5 . -1.4(6)
C18 C13 C14 C15 . -2.4(6)
C1 C13 C14 C15 . 177.3(4)
O5 C14 C15 C16 . 179.2(4)
C13 C14 C15 C16 . 0.4(6)
C14 C15 C16 C17 . 1.2(7)
C15 C16 C17 C18 . -0.7(7)
C16 C17 C18 O6 . 177.4(4)
C16 C17 C18 C13 . -1.4(6)
C14 C13 C18 O6 . -176.0(3)
C1 C13 C18 O6 . 4.4(6)
C14 C13 C18 C17 . 2.9(6)
C1 C13 C18 C17 . -176.8(4)
C17 C18 O6 C19 . -4.3(6)
C13 C18 O6 C19 . 174.6(4)

_cod_database_fobs_code 1550567
